data_7706213
loop_
_publ_author_name
'Izod, Keith'
'Watson, James M.'
'Harrington, Ross W.'
'Clegg, William'

_publ_section_title
;
 Phosphido-bis(borane) complexes of the alkaline earth metals.
;
_journal_issue 3
_journal_name_full 'Dalton transactions (Cambridge, England : 2003)'
_journal_page_first 1019
_journal_page_last 1024
_journal_paper_doi 10.1039/d0dt03895d
_journal_volume 50
_journal_year 2021
_chemical_formula_moiety 'C42 H92 B4 O4 P2 Si4 Sr'
_chemical_formula_sum 'C42 H92 B4 O4 P2 Si4 Sr'
_chemical_formula_weight 966.31
_space_group_crystal_system orthorhombic
_space_group_IT_number 61
_space_group_name_Hall '-P 2ac 2ab'
_space_group_name_H-M_alt 'P b c a'
_atom_sites_solution_hydrogens mixed
_atom_sites_solution_primary direct
_atom_sites_solution_secondary difmap
_audit_creation_method SHELXL-2018/3
_audit_update_record
;
2020-12-03 deposited with the CCDC.	2020-12-14 downloaded from the CCDC.
;
_cell_angle_alpha 90
_cell_angle_beta 90
_cell_angle_gamma 90
_cell_formula_units_Z 4
_cell_length_a 16.342(10)
_cell_length_b 12.080(7)
_cell_length_c 30.005(19)
_cell_measurement_reflns_used 1776
_cell_measurement_temperature 120(2)
_cell_measurement_theta_max 23.99
_cell_measurement_theta_min 2.63
_cell_volume 5923(6)
_computing_cell_refinement 'Bruker APEX2'
_computing_data_collection 'Rigaku CrystalClear'
_computing_data_reduction 'Bruker SAINT'
_computing_molecular_graphics 'Bruker SHELXTL'
_computing_publication_material 'SHELXL and local programs'
_computing_structure_refinement 'SHELXL-2018/3 (Sheldrick, 2018)'
_computing_structure_solution 'Bruker SHELXTL'
_diffrn_ambient_temperature 120(2)
_diffrn_measured_fraction_theta_full 0.910
_diffrn_measured_fraction_theta_max 0.910
_diffrn_measurement_device_type 'Crystal Logic diffractometer with Rigaku Saturn 724+ CCD'
_diffrn_measurement_method 'thick-slice \w scans'
_diffrn_radiation_type synchrotron
_diffrn_radiation_wavelength 0.6889
_diffrn_reflns_av_R_equivalents 0.1191
_diffrn_reflns_av_unetI/netI 0.1187
_diffrn_reflns_Laue_measured_fraction_full 0.910
_diffrn_reflns_Laue_measured_fraction_max 0.910
_diffrn_reflns_limit_h_max 13
_diffrn_reflns_limit_h_min -19
_diffrn_reflns_limit_k_max 12
_diffrn_reflns_limit_k_min -10
_diffrn_reflns_limit_l_max 35
_diffrn_reflns_limit_l_min -24
_diffrn_reflns_number 14418
_diffrn_reflns_point_group_measured_fraction_full 0.910
_diffrn_reflns_point_group_measured_fraction_max 0.910
_diffrn_reflns_theta_full 24.335
_diffrn_reflns_theta_max 24.335
_diffrn_reflns_theta_min 1.786
_diffrn_source 'Diamond Light Source beamline I19'
_exptl_absorpt_coefficient_mu 0.995
_exptl_absorpt_correction_T_max 1.000
_exptl_absorpt_correction_T_min 0.900
_exptl_absorpt_correction_type multi-scan
_exptl_absorpt_process_details SADABS-2016/2
_exptl_crystal_colour colourless
_exptl_crystal_density_diffrn 1.084
_exptl_crystal_density_method 'not measured'
_exptl_crystal_description lath
_exptl_crystal_F_000 2080
_exptl_crystal_recrystallization_method 'Re-crystallisation from solvent: toluene and THF'
_exptl_crystal_size_max 0.100
_exptl_crystal_size_mid 0.020
_exptl_crystal_size_min 0.005
_refine_diff_density_max 0.502
_refine_diff_density_min -0.340
_refine_diff_density_rms 0.060
_refine_ls_extinction_method none
_refine_ls_goodness_of_fit_ref 1.024
_refine_ls_hydrogen_treatment mixed
_refine_ls_matrix_type full
_refine_ls_number_parameters 375
_refine_ls_number_reflns 4839
_refine_ls_number_restraints 574
_refine_ls_restrained_S_all 0.999
_refine_ls_R_factor_all 0.1680
_refine_ls_R_factor_gt 0.0767
_refine_ls_shift/su_max 0.002
_refine_ls_shift/su_mean 0.000
_refine_ls_structure_factor_coef Fsqd
_refine_ls_weighting_details 'w=1/[\s^2^(Fo^2^)+(0.0940P)^2^+1.6134P] where P=(Fo^2^+2Fc^2^)/3'
_refine_ls_weighting_scheme calc
_refine_ls_wR_factor_gt 0.1653
_refine_ls_wR_factor_ref 0.2032
_reflns_Friedel_coverage 0.000
_reflns_number_gt 2404
_reflns_number_total 4839
_reflns_threshold_expression 'I > 2\s(I)'
_cod_data_source_file d0dt03895d2.cif
_cod_data_source_block ki480
_cod_depositor_comments 'Adding full bibliography for 7706210--7706214.cif.'
_cod_database_code 7706213
_shelx_shelxl_version_number 2018/3
_shelx_space_group_comment
;
The symmetry employed for this shelxl refinement is uniquely defined
by the following loop, which should always be used as a source of
symmetry information in preference to the above space-group names.
They are only intended as comments.
;
_shelx_estimated_absorpt_t_min 0.907
_shelx_estimated_absorpt_t_max 0.995

loop_
_space_group_symop_operation_xyz
'x, y, z'
'-x+1/2, -y, z+1/2'
'-x, y+1/2, -z+1/2'
'x+1/2, -y+1/2, -z'
'-x, -y, -z'
'x-1/2, y, -z-1/2'
'x, -y-1/2, z-1/2'
'-x-1/2, y-1/2, z'

loop_
_atom_site_label
_atom_site_type_symbol
_atom_site_fract_x
_atom_site_fract_y
_atom_site_fract_z
_atom_site_U_iso_or_equiv
_atom_site_adp_type
_atom_site_occupancy
_atom_site_site_symmetry_order
_atom_site_calc_flag
_atom_site_refinement_flags_posn
_atom_site_refinement_flags_adp
_atom_site_refinement_flags_occupancy
_atom_site_disorder_assembly
_atom_site_disorder_group
Sr1 Sr 0.500000 0.500000 0.500000 0.0688(4) Uani 1 2 d DS . P . .
P1 P 0.47878(11) 0.73824(15) 0.62559(5) 0.0648(5) Uani 1 1 d . . . . .
B1 B 0.5026(6) 0.6286(9) 0.5802(2) 0.078(3) Uani 1 1 d . . . . .
H1A H 0.555(5) 0.639(6) 0.563(2) 0.12(3) Uiso 1 1 d . . . . .
H1B H 0.491(4) 0.541(7) 0.590(2) 0.10(2) Uiso 1 1 d . . . . .
H1C H 0.451(4) 0.656(5) 0.555(2) 0.11(2) Uiso 1 1 d . . . . .
B2 B 0.4787(7) 0.8868(9) 0.5997(3) 0.091(3) Uani 1 1 d . . . . .
H2A H 0.450(4) 0.955(5) 0.620(2) 0.09(2) Uiso 1 1 d . . . . .
H2B H 0.549(5) 0.919(7) 0.590(3) 0.15(3) Uiso 1 1 d . . . . .
H2C H 0.436(5) 0.868(7) 0.568(3) 0.16(3) Uiso 1 1 d . . . . .
C1 C 0.5425(4) 0.7284(5) 0.67725(16) 0.0575(16) Uani 1 1 d . . . . .
H1 H 0.522099 0.660029 0.692387 0.069 Uiso 1 1 calc R U . . .
Si1 Si 0.65569(12) 0.69711(18) 0.66547(6) 0.0749(6) Uani 1 1 d . . . . .
C2 C 0.6969(5) 0.7824(7) 0.6182(2) 0.103(3) Uani 1 1 d . . . . .
H2D H 0.690963 0.861143 0.625243 0.155 Uiso 1 1 calc R U . . .
H2E H 0.754925 0.765014 0.613699 0.155 Uiso 1 1 calc R U . . .
H2F H 0.666389 0.765373 0.590908 0.155 Uiso 1 1 calc R U . . .
C3 C 0.7235(5) 0.7213(8) 0.7153(2) 0.119(3) Uani 1 1 d . . . . .
H3A H 0.720310 0.799302 0.724119 0.179 Uiso 1 1 calc R U . . .
H3B H 0.705362 0.674467 0.740008 0.179 Uiso 1 1 calc R U . . .
H3C H 0.780164 0.702873 0.707541 0.179 Uiso 1 1 calc R U . . .
C4 C 0.6671(5) 0.5474(6) 0.6520(2) 0.099(3) Uani 1 1 d . . . . .
H4A H 0.645553 0.502830 0.676656 0.149 Uiso 1 1 calc R U . . .
H4B H 0.636526 0.530405 0.624720 0.149 Uiso 1 1 calc R U . . .
H4C H 0.725062 0.530046 0.647511 0.149 Uiso 1 1 calc R U . . .
Si2 Si 0.52163(12) 0.84376(16) 0.71931(5) 0.0679(6) Uani 1 1 d . . . . .
C5 C 0.5496(5) 0.7925(6) 0.77739(19) 0.097(2) Uani 1 1 d . . . . .
H5A H 0.607361 0.770494 0.777890 0.146 Uiso 1 1 calc R U . . .
H5B H 0.540578 0.851829 0.799090 0.146 Uiso 1 1 calc R U . . .
H5C H 0.515384 0.728646 0.785058 0.146 Uiso 1 1 calc R U . . .
C6 C 0.5844(5) 0.9704(6) 0.7064(2) 0.101(3) Uani 1 1 d . . . . .
H6A H 0.642295 0.949841 0.704437 0.152 Uiso 1 1 calc R U . . .
H6B H 0.566520 1.001957 0.677956 0.152 Uiso 1 1 calc R U . . .
H6C H 0.577042 1.025198 0.730151 0.152 Uiso 1 1 calc R U . . .
C7 C 0.4112(4) 0.8824(6) 0.7231(2) 0.093(2) Uani 1 1 d . . . . .
H7A H 0.378643 0.816343 0.729838 0.139 Uiso 1 1 calc R U . . .
H7B H 0.403742 0.937211 0.746864 0.139 Uiso 1 1 calc R U . . .
H7C H 0.393220 0.913970 0.694670 0.139 Uiso 1 1 calc R U . . .
C8 C 0.3752(4) 0.6963(6) 0.64245(17) 0.0634(18) Uani 1 1 d . . . . .
C9 C 0.3601(4) 0.5934(6) 0.66288(19) 0.0697(18) Uani 1 1 d . . . . .
H9 H 0.404959 0.547041 0.670408 0.084 Uiso 1 1 calc R U . . .
C10 C 0.2808(5) 0.5581(7) 0.6723(2) 0.083(2) Uani 1 1 d . . . . .
H10 H 0.272306 0.488875 0.686558 0.099 Uiso 1 1 calc R U . . .
C11 C 0.2136(5) 0.6241(8) 0.6609(2) 0.092(2) Uani 1 1 d . . . . .
H11 H 0.159312 0.599372 0.666398 0.111 Uiso 1 1 calc R U . . .
C12 C 0.2277(5) 0.7253(7) 0.6415(2) 0.092(2) Uani 1 1 d . . . . .
H12 H 0.182564 0.771509 0.634274 0.110 Uiso 1 1 calc R U . . .
C13 C 0.3070(5) 0.7616(6) 0.6321(2) 0.079(2) Uani 1 1 d . . . . .
H13 H 0.314776 0.831871 0.618512 0.094 Uiso 1 1 calc R U . . .
O1 O 0.3445(4) 0.4879(9) 0.5068(4) 0.088(3) Uani 0.701(9) 1 d D U P A 1
C14 C 0.2979(6) 0.4757(12) 0.5477(3) 0.112(4) Uani 0.701(9) 1 d D U P A 1
H14A H 0.283919 0.396924 0.552791 0.134 Uiso 0.701(9) 1 calc R U P A 1
H14B H 0.330048 0.502623 0.573504 0.134 Uiso 0.701(9) 1 calc R U P A 1
C15 C 0.2250(7) 0.5401(14) 0.5426(3) 0.132(5) Uani 0.701(9) 1 d D U P A 1
H15A H 0.234038 0.617094 0.552742 0.159 Uiso 0.701(9) 1 calc R U P A 1
H15B H 0.179423 0.507584 0.559933 0.159 Uiso 0.701(9) 1 calc R U P A 1
C16 C 0.2064(8) 0.537(2) 0.4928(4) 0.153(6) Uani 0.701(9) 1 d D U P A 1
H16A H 0.163443 0.481560 0.486110 0.184 Uiso 0.701(9) 1 calc R U P A 1
H16B H 0.188147 0.610298 0.482036 0.184 Uiso 0.701(9) 1 calc R U P A 1
C17 C 0.2822(7) 0.5063(13) 0.4728(3) 0.137(5) Uani 0.701(9) 1 d D U P A 1
H17A H 0.300448 0.565784 0.452372 0.164 Uiso 0.701(9) 1 calc R U P A 1
H17B H 0.274756 0.437925 0.455115 0.164 Uiso 0.701(9) 1 calc R U P A 1
O1' O 0.3456(8) 0.503(3) 0.4993(12) 0.117(7) Uani 0.299(9) 1 d D U P A 2
C14' C 0.2969(18) 0.409(2) 0.5117(13) 0.150(7) Uani 0.299(9) 1 d D U P A 2
H14C H 0.301035 0.350343 0.488623 0.180 Uiso 0.299(9) 1 calc R U P A 2
H14D H 0.316670 0.377577 0.540317 0.180 Uiso 0.299(9) 1 calc R U P A 2
C15' C 0.2157(15) 0.443(2) 0.5160(15) 0.158(7) Uani 0.299(9) 1 d D U P A 2
H15C H 0.194037 0.421877 0.545604 0.190 Uiso 0.299(9) 1 calc R U P A 2
H15D H 0.181423 0.408393 0.492788 0.190 Uiso 0.299(9) 1 calc R U P A 2
C16' C 0.2141(15) 0.571(2) 0.5109(15) 0.152(8) Uani 0.299(9) 1 d D U P A 2
H16C H 0.176862 0.592666 0.486433 0.183 Uiso 0.299(9) 1 calc R U P A 2
H16D H 0.195501 0.606191 0.538834 0.183 Uiso 0.299(9) 1 calc R U P A 2
C17' C 0.2955(16) 0.601(2) 0.5010(11) 0.141(7) Uani 0.299(9) 1 d D U P A 2
H17C H 0.316365 0.651920 0.524265 0.169 Uiso 0.299(9) 1 calc R U P A 2
H17D H 0.297474 0.639914 0.472007 0.169 Uiso 0.299(9) 1 calc R U P A 2
O2 O 0.4988(10) 0.6745(8) 0.4544(4) 0.094(4) Uani 0.611(10) 1 d D U P A 1
C18 C 0.5378(11) 0.7730(10) 0.4705(4) 0.120(5) Uani 0.611(10) 1 d D U P A 1
H18A H 0.538863 0.773514 0.503519 0.144 Uiso 0.611(10) 1 calc R U P A 1
H18B H 0.594697 0.777571 0.459394 0.144 Uiso 0.611(10) 1 calc R U P A 1
C19 C 0.4920(12) 0.8605(11) 0.4547(5) 0.148(6) Uani 0.611(10) 1 d D U P A 1
H19A H 0.526028 0.927701 0.451134 0.177 Uiso 0.611(10) 1 calc R U P A 1
H19B H 0.445638 0.877205 0.474787 0.177 Uiso 0.611(10) 1 calc R U P A 1
C20 C 0.4612(19) 0.8174(12) 0.4087(6) 0.158(6) Uani 0.611(10) 1 d D U P A 1
H20A H 0.405270 0.844797 0.402531 0.189 Uiso 0.611(10) 1 calc R U P A 1
H20B H 0.498009 0.842235 0.384483 0.189 Uiso 0.611(10) 1 calc R U P A 1
C21 C 0.4617(14) 0.6992(11) 0.4122(5) 0.134(5) Uani 0.611(10) 1 d D U P A 1
H21A H 0.493834 0.666075 0.387622 0.160 Uiso 0.611(10) 1 calc R U P A 1
H21B H 0.405277 0.669651 0.411011 0.160 Uiso 0.611(10) 1 calc R U P A 1
O2' O 0.4833(19) 0.6791(14) 0.4554(7) 0.121(7) Uani 0.389(10) 1 d D U P A 2
C18' C 0.439(2) 0.777(2) 0.4698(5) 0.133(6) Uani 0.389(10) 1 d D U P A 2
H18C H 0.390390 0.755693 0.487626 0.160 Uiso 0.389(10) 1 calc R U P A 2
H18D H 0.474435 0.824590 0.488497 0.160 Uiso 0.389(10) 1 calc R U P A 2
C19' C 0.4139(16) 0.8359(18) 0.4314(6) 0.126(6) Uani 0.389(10) 1 d D U P A 2
H19C H 0.427645 0.915368 0.434182 0.151 Uiso 0.389(10) 1 calc R U P A 2
H19D H 0.354136 0.828642 0.426888 0.151 Uiso 0.389(10) 1 calc R U P A 2
C20' C 0.461(2) 0.783(2) 0.3919(6) 0.143(7) Uani 0.389(10) 1 d D U P A 2
H20C H 0.423708 0.740652 0.372365 0.172 Uiso 0.389(10) 1 calc R U P A 2
H20D H 0.489047 0.840557 0.373914 0.172 Uiso 0.389(10) 1 calc R U P A 2
C21' C 0.5183(17) 0.713(2) 0.4129(7) 0.138(7) Uani 0.389(10) 1 d D U P A 2
H21C H 0.570671 0.752158 0.417683 0.165 Uiso 0.389(10) 1 calc R U P A 2
H21D H 0.529016 0.646909 0.394048 0.165 Uiso 0.389(10) 1 calc R U P A 2

loop_
_atom_site_aniso_label
_atom_site_aniso_U_11
_atom_site_aniso_U_22
_atom_site_aniso_U_33
_atom_site_aniso_U_23
_atom_site_aniso_U_13
_atom_site_aniso_U_12
Sr1 0.0815(6) 0.0971(7) 0.0278(3) -0.0035(4) 0.0004(4) 0.0093(5)
P1 0.0811(12) 0.0829(13) 0.0305(7) -0.0015(7) 0.0028(7) 0.0045(10)
B1 0.085(6) 0.109(8) 0.040(3) -0.014(4) -0.001(4) 0.005(6)
B2 0.123(9) 0.097(8) 0.054(5) 0.018(5) 0.012(5) 0.010(7)
C1 0.077(4) 0.062(4) 0.033(3) 0.002(2) -0.001(3) -0.004(3)
Si1 0.0749(13) 0.1018(17) 0.0480(9) -0.0094(9) -0.0003(9) 0.0049(11)
C2 0.092(6) 0.136(7) 0.081(5) -0.008(5) 0.021(4) -0.027(5)
C3 0.091(6) 0.193(9) 0.073(5) -0.038(5) -0.014(4) 0.015(6)
C4 0.108(6) 0.122(7) 0.068(4) -0.007(4) -0.002(4) 0.030(5)
Si2 0.0951(15) 0.0723(13) 0.0364(8) -0.0075(8) 0.0030(8) -0.0017(11)
C5 0.142(7) 0.113(6) 0.036(3) -0.007(3) -0.009(4) 0.005(5)
C6 0.140(7) 0.094(6) 0.071(5) -0.011(4) 0.009(5) -0.025(5)
C7 0.124(6) 0.110(6) 0.045(3) -0.016(4) 0.013(4) 0.012(5)
C8 0.079(5) 0.078(5) 0.034(3) -0.007(3) -0.002(3) 0.004(4)
C9 0.079(5) 0.075(6) 0.054(4) -0.005(3) 0.004(3) -0.005(4)
C10 0.099(6) 0.080(6) 0.068(4) -0.009(4) 0.013(4) -0.012(5)
C11 0.088(6) 0.105(7) 0.084(5) -0.005(5) 0.010(5) -0.020(6)
C12 0.083(6) 0.112(7) 0.081(5) -0.006(5) 0.000(4) -0.006(5)
C13 0.085(5) 0.098(6) 0.054(4) 0.004(4) 0.002(4) -0.002(5)
O1 0.073(5) 0.147(7) 0.044(5) -0.010(5) 0.007(3) -0.009(5)
C14 0.087(7) 0.200(12) 0.048(5) 0.008(6) 0.017(5) -0.005(7)
C15 0.109(8) 0.233(14) 0.055(6) 0.020(8) 0.023(6) 0.024(8)
C16 0.112(8) 0.293(16) 0.054(7) 0.015(9) -0.001(6) 0.052(10)
C17 0.107(7) 0.264(13) 0.040(5) -0.025(7) -0.009(5) 0.047(9)
O1' 0.096(11) 0.199(14) 0.057(13) -0.033(12) 0.002(11) 0.018(10)
C14' 0.122(12) 0.214(14) 0.115(16) -0.022(15) 0.017(14) 0.008(12)
C15' 0.106(11) 0.259(15) 0.111(15) 0.008(15) 0.005(13) 0.005(12)
C16' 0.104(11) 0.260(15) 0.093(18) -0.007(16) 0.006(15) 0.036(12)
C17' 0.100(11) 0.218(13) 0.105(14) -0.009(13) 0.001(13) 0.036(11)
O2 0.149(9) 0.094(7) 0.039(6) 0.003(5) -0.008(5) 0.004(6)
C18 0.196(13) 0.089(8) 0.076(7) 0.002(6) -0.018(8) -0.022(8)
C19 0.231(16) 0.092(9) 0.119(10) 0.005(8) -0.042(11) -0.010(9)
C20 0.275(15) 0.106(9) 0.092(10) 0.022(9) -0.035(11) 0.000(11)
C21 0.213(13) 0.112(8) 0.076(7) 0.018(7) -0.056(8) 0.004(10)
O2' 0.200(15) 0.104(11) 0.060(11) 0.010(9) 0.018(10) 0.023(10)
C18' 0.227(15) 0.102(12) 0.071(9) 0.007(9) 0.011(10) 0.034(11)
C19' 0.214(17) 0.087(12) 0.076(11) -0.001(9) -0.007(11) 0.012(11)
C20' 0.260(18) 0.098(16) 0.071(10) 0.009(10) 0.009(12) 0.024(13)
C21' 0.220(16) 0.127(13) 0.066(10) 0.013(9) 0.027(10) 0.023(12)

loop_
_atom_type_symbol
_atom_type_description
_atom_type_scat_dispersion_real
_atom_type_scat_dispersion_imag
_atom_type_scat_source
C C 0.0032 0.0015 'International Tables Vol C Tables 4.2.6.8 and 6.1.1.4'
H H 0.0000 0.0000 'International Tables Vol C Tables 4.2.6.8 and 6.1.1.4'
B B 0.0013 0.0006 'International Tables Vol C Tables 4.2.6.8 and 6.1.1.4'
O O 0.0108 0.0057 'International Tables Vol C Tables 4.2.6.8 and 6.1.1.4'
Si Si 0.0776 0.0662 'International Tables Vol C Tables 4.2.6.8 and 6.1.1.4'
P P 0.0990 0.0908 'International Tables Vol C Tables 4.2.6.8 and 6.1.1.4'
Sr Sr -1.2022 3.1667 'International Tables Vol C Tables 4.2.6.8 and 6.1.1.4'

loop_
_geom_angle_atom_site_label_1
_geom_angle_atom_site_label_2
_geom_angle_atom_site_label_3
_geom_angle
_geom_angle_site_symmetry_1
_geom_angle_site_symmetry_3
_geom_angle_publ_flag
H1A Sr1 H1A 180 . 5_666 ?
H1A Sr1 H1B 38(2) . . ?
H1A Sr1 H1B 142(2) 5_666 . ?
H1A Sr1 H1B 142(2) . 5_666 ?
H1A Sr1 H1B 38(2) 5_666 5_666 ?
H1A Sr1 H1C 38(2) . . ?
H1A Sr1 H1C 142(2) . 5_666 ?
H1A Sr1 H1C 38(2) 5_666 5_666 ?
H1A Sr1 H1C 142(2) 5_666 . ?
H1A Sr1 O1 108.4(17) . . ?
H1A Sr1 O1 71.6(17) . 5_666 ?
H1A Sr1 O1 108.4(17) 5_666 5_666 ?
H1A Sr1 O1 71.6(17) 5_666 . ?
H1A Sr1 O1' 109.6(18) . . ?
H1A Sr1 O1' 70.4(19) . 5_666 ?
H1A Sr1 O2 82.1(16) . . ?
H1A Sr1 O2 97.9(16) . 5_666 ?
H1A Sr1 O2 97.9(16) 5_666 . ?
H1A Sr1 O2 82.1(16) 5_666 5_666 ?
H1A Sr1 O2' 82.9(17) . . ?
H1A Sr1 O2' 97.1(17) . 5_666 ?
H1B Sr1 H1B 180 . 5_666 ?
H1B Sr1 H1C 40(2) . . ?
H1B Sr1 H1C 140(2) . 5_666 ?
H1B Sr1 H1C 40(2) 5_666 5_666 ?
H1B Sr1 H1C 140(2) 5_666 . ?
H1B Sr1 O1 83.1(13) . . ?
H1B Sr1 O1 96.9(13) . 5_666 ?
H1B Sr1 O1 83.1(13) 5_666 5_666 ?
H1B Sr1 O1 96.9(13) 5_666 . ?
H1B Sr1 O1' 87.4(15) . . ?
H1B Sr1 O1' 92.6(15) . 5_666 ?
H1B Sr1 O2 112.5(18) . . ?
H1B Sr1 O2 67.5(18) . 5_666 ?
H1B Sr1 O2 67.5(18) 5_666 . ?
H1B Sr1 O2 112.5(18) 5_666 5_666 ?
H1B Sr1 O2' 110.8(18) . . ?
H1B Sr1 O2' 69.2(18) . 5_666 ?
H1C Sr1 H1C 180 . 5_666 ?
H1C Sr1 O1 72.0(16) . . ?
H1C Sr1 O1 72.0(16) 5_666 5_666 ?
H1C Sr1 O1 108.0(16) 5_666 . ?
H1C Sr1 O1 108.0(16) . 5_666 ?
H1C Sr1 O1' 72.2(18) . . ?
H1C Sr1 O1' 107.8(18) . 5_666 ?
H1C Sr1 O2 75.0(16) . . ?
H1C Sr1 O2 105.0(16) 5_666 . ?
H1C Sr1 O2 75.0(16) 5_666 5_666 ?
H1C Sr1 O2 105.0(16) . 5_666 ?
H1C Sr1 O2' 72.1(17) . . ?
H1C Sr1 O2' 107.9(17) . 5_666 ?
O1 Sr1 O1 180 . 5_666 ?
O1 Sr1 O2 94.8(4) . . ?
O1 Sr1 O2 85.2(4) 5_666 . ?
O1 Sr1 O2 94.8(4) 5_666 5_666 ?
O1 Sr1 O2 85.2(4) . 5_666 ?
O1 Sr1 O2' 89.1(8) 5_666 5_666 ?
O1 Sr1 O2' 90.9(8) . 5_666 ?
O1' Sr1 O1' 180 . 5_666 ?
O1' Sr1 O2 91.4(8) 5_666 . ?
O1' Sr1 O2 88.6(8) 5_666 5_666 ?
O1' Sr1 O2' 83.0(10) . . ?
O1' Sr1 O2' 97.0(10) 5_666 . ?
O1' Sr1 O2' 83.0(10) 5_666 5_666 ?
O1' Sr1 O2' 97.0(10) . 5_666 ?
O2 Sr1 O2 180 . 5_666 ?
O2 Sr1 O2' 174.2(10) . 5_666 ?
O2 Sr1 O2' 5.8(10) 5_666 5_666 ?
O2' Sr1 O2' 180 . 5_666 ?
B1 P1 B2 110.4(4) . . ?
B1 P1 C1 115.2(3) . . ?
B1 P1 C8 101.0(4) . . ?
B2 P1 C1 112.8(4) . . ?
B2 P1 C8 111.2(4) . . ?
C1 P1 C8 105.5(3) . . ?
P1 B1 H1A 117(4) . . ?
P1 B1 H1B 116(4) . . ?
P1 B1 H1C 96(3) . . ?
H1A B1 H1B 113(5) . . ?
H1A B1 H1C 105(6) . . ?
H1B B1 H1C 108(5) . . ?
P1 B2 H2A 117(3) . . ?
P1 B2 H2B 112(4) . . ?
P1 B2 H2C 98(4) . . ?
H2A B2 H2B 107(5) . . ?
H2A B2 H2C 109(5) . . ?
H2B B2 H2C 114(6) . . ?
P1 C1 H1 104.0 . . ?
P1 C1 Si1 113.3(3) . . ?
P1 C1 Si2 113.6(3) . . ?
H1 C1 Si1 104.0 . . ?
H1 C1 Si2 104.0 . . ?
Si1 C1 Si2 115.9(3) . . ?
C1 Si1 C2 112.1(3) . . ?
C1 Si1 C3 113.0(3) . . ?
C1 Si1 C4 109.1(3) . . ?
C2 Si1 C3 107.6(4) . . ?
C2 Si1 C4 109.4(4) . . ?
C3 Si1 C4 105.3(4) . . ?
Si1 C2 H2D 109.5 . . ?
Si1 C2 H2E 109.5 . . ?
Si1 C2 H2F 109.5 . . ?
H2D C2 H2E 109.5 . . ?
H2D C2 H2F 109.5 . . ?
H2E C2 H2F 109.5 . . ?
Si1 C3 H3A 109.5 . . ?
Si1 C3 H3B 109.5 . . ?
Si1 C3 H3C 109.5 . . ?
H3A C3 H3B 109.5 . . ?
H3A C3 H3C 109.5 . . ?
H3B C3 H3C 109.5 . . ?
Si1 C4 H4A 109.5 . . ?
Si1 C4 H4B 109.5 . . ?
Si1 C4 H4C 109.5 . . ?
H4A C4 H4B 109.5 . . ?
H4A C4 H4C 109.5 . . ?
H4B C4 H4C 109.5 . . ?
C1 Si2 C5 108.9(3) . . ?
C1 Si2 C6 111.1(3) . . ?
C1 Si2 C7 113.3(3) . . ?
C5 Si2 C6 108.7(4) . . ?
C5 Si2 C7 104.9(3) . . ?
C6 Si2 C7 109.6(4) . . ?
Si2 C5 H5A 109.5 . . ?
Si2 C5 H5B 109.5 . . ?
Si2 C5 H5C 109.5 . . ?
H5A C5 H5B 109.5 . . ?
H5A C5 H5C 109.5 . . ?
H5B C5 H5C 109.5 . . ?
Si2 C6 H6A 109.5 . . ?
Si2 C6 H6B 109.5 . . ?
Si2 C6 H6C 109.5 . . ?
H6A C6 H6B 109.5 . . ?
H6A C6 H6C 109.5 . . ?
H6B C6 H6C 109.5 . . ?
Si2 C7 H7A 109.5 . . ?
Si2 C7 H7B 109.5 . . ?
Si2 C7 H7C 109.5 . . ?
H7A C7 H7B 109.5 . . ?
H7A C7 H7C 109.5 . . ?
H7B C7 H7C 109.5 . . ?
P1 C8 C9 121.6(5) . . ?
P1 C8 C13 121.1(5) . . ?
C9 C8 C13 117.0(6) . . ?
C8 C9 H9 119.3 . . ?
C8 C9 C10 121.4(7) . . ?
H9 C9 C10 119.3 . . ?
C9 C10 H10 119.8 . . ?
C9 C10 C11 120.4(7) . . ?
H10 C10 C11 119.8 . . ?
C10 C11 H11 120.7 . . ?
C10 C11 C12 118.6(7) . . ?
H11 C11 C12 120.7 . . ?
C11 C12 H12 119.3 . . ?
C11 C12 C13 121.4(8) . . ?
H12 C12 C13 119.3 . . ?
C8 C13 C12 121.1(7) . . ?
C8 C13 H13 119.4 . . ?
C12 C13 H13 119.4 . . ?
Sr1 O1 C14 126.5(7) . . ?
Sr1 O1 C17 129.1(7) . . ?
C14 O1 C17 103.9(7) . . ?
O1 C14 H14A 110.4 . . ?
O1 C14 H14B 110.4 . . ?
O1 C14 C15 106.8(8) . . ?
H14A C14 H14B 108.6 . . ?
H14A C14 C15 110.4 . . ?
H14B C14 C15 110.4 . . ?
C14 C15 H15A 110.8 . . ?
C14 C15 H15B 110.8 . . ?
C14 C15 C16 104.9(9) . . ?
H15A C15 H15B 108.8 . . ?
H15A C15 C16 110.8 . . ?
H15B C15 C16 110.8 . . ?
C15 C16 H16A 110.9 . . ?
C15 C16 H16B 110.9 . . ?
C15 C16 C17 104.2(8) . . ?
H16A C16 H16B 108.9 . . ?
H16A C16 C17 110.9 . . ?
H16B C16 C17 110.9 . . ?
O1 C17 C16 110.6(8) . . ?
O1 C17 H17A 109.5 . . ?
O1 C17 H17B 109.5 . . ?
C16 C17 H17A 109.5 . . ?
C16 C17 H17B 109.5 . . ?
H17A C17 H17B 108.1 . . ?
Sr1 O1' C14' 122.7(19) . . ?
Sr1 O1' C17' 125.3(19) . . ?
C14' O1' C17' 109.1(14) . . ?
O1' C14' H14C 110.1 . . ?
O1' C14' H14D 110.1 . . ?
O1' C14' C15' 108.1(14) . . ?
H14C C14' H14D 108.4 . . ?
H14C C14' C15' 110.1 . . ?
H14D C14' C15' 110.1 . . ?
C14' C15' H15C 110.1 . . ?
C14' C15' H15D 110.1 . . ?
C14' C15' C16' 107.9(13) . . ?
H15C C15' H15D 108.4 . . ?
H15C C15' C16' 110.1 . . ?
H15D C15' C16' 110.1 . . ?
C15' C16' H16C 110.7 . . ?
C15' C16' H16D 110.7 . . ?
C15' C16' C17' 105.3(13) . . ?
H16C C16' H16D 108.8 . . ?
H16C C16' C17' 110.7 . . ?
H16D C16' C17' 110.7 . . ?
O1' C17' C16' 109.1(14) . . ?
O1' C17' H17C 109.9 . . ?
O1' C17' H17D 109.9 . . ?
C16' C17' H17C 109.9 . . ?
C16' C17' H17D 109.9 . . ?
H17C C17' H17D 108.3 . . ?
Sr1 O2 C18 120.6(8) . . ?
Sr1 O2 C21 131.2(9) . . ?
C18 O2 C21 108.2(9) . . ?
O2 C18 H18A 110.5 . . ?
O2 C18 H18B 110.5 . . ?
O2 C18 C19 106.2(11) . . ?
H18A C18 H18B 108.7 . . ?
H18A C18 C19 110.5 . . ?
H18B C18 C19 110.5 . . ?
C18 C19 H19A 111.2 . . ?
C18 C19 H19B 111.2 . . ?
C18 C19 C20 103.0(10) . . ?
H19A C19 H19B 109.1 . . ?
H19A C19 C20 111.2 . . ?
H19B C19 C20 111.2 . . ?
C19 C20 H20A 110.7 . . ?
C19 C20 H20B 110.7 . . ?
C19 C20 C21 105.4(10) . . ?
H20A C20 H20B 108.8 . . ?
H20A C20 C21 110.7 . . ?
H20B C20 C21 110.7 . . ?
O2 C21 C20 106.0(10) . . ?
O2 C21 H21A 110.5 . . ?
O2 C21 H21B 110.5 . . ?
C20 C21 H21A 110.5 . . ?
C20 C21 H21B 110.5 . . ?
H21A C21 H21B 108.7 . . ?
Sr1 O2' C18' 126.0(13) . . ?
Sr1 O2' C21' 130.7(15) . . ?
C18' O2' C21' 103.2(13) . . ?
O2' C18' H18C 110.1 . . ?
O2' C18' H18D 110.1 . . ?
O2' C18' C19' 108.0(13) . . ?
H18C C18' H18D 108.4 . . ?
H18C C18' C19' 110.1 . . ?
H18D C18' C19' 110.1 . . ?
C18' C19' H19C 110.5 . . ?
C18' C19' H19D 110.5 . . ?
C18' C19' C20' 106.0(12) . . ?
H19C C19' H19D 108.7 . . ?
H19C C19' C20' 110.5 . . ?
H19D C19' C20' 110.5 . . ?
C19' C20' H20C 111.0 . . ?
C19' C20' H20D 111.0 . . ?
C19' C20' C21' 103.7(12) . . ?
H20C C20' H20D 109.0 . . ?
H20C C20' C21' 111.0 . . ?
H20D C20' C21' 111.0 . . ?
O2' C21' C20' 107.3(16) . . ?
O2' C21' H21C 110.2 . . ?
O2' C21' H21D 110.2 . . ?
C20' C21' H21C 110.2 . . ?
C20' C21' H21D 110.2 . . ?
H21C C21' H21D 108.5 . . ?

loop_
_geom_bond_atom_site_label_1
_geom_bond_atom_site_label_2
_geom_bond_distance
_geom_bond_site_symmetry_2
_geom_bond_publ_flag
Sr1 H1A 2.68(7) . ?
Sr1 H1A 2.68(7) 5_666 ?
Sr1 H1B 2.74(7) . ?
Sr1 H1B 2.74(7) 5_666 ?
Sr1 H1C 2.63(7) . ?
Sr1 H1C 2.63(7) 5_666 ?
Sr1 O1 2.553(7) . ?
Sr1 O1 2.553(7) 5_666 ?
Sr1 O1' 2.523(14) . ?
Sr1 O1' 2.523(14) 5_666 ?
Sr1 O2 2.513(8) . ?
Sr1 O2 2.513(8) 5_666 ?
Sr1 O2' 2.558(12) . ?
Sr1 O2' 2.558(12) 5_666 ?
P1 B1 1.939(9) . ?
P1 B2 1.955(10) . ?
P1 C1 1.871(5) . ?
P1 C8 1.838(7) . ?
B1 H1A 1.01(8) . ?
B1 H1B 1.11(8) . ?
B1 H1C 1.17(7) . ?
B2 H2A 1.13(7) . ?
B2 H2B 1.25(9) . ?
B2 H2C 1.20(9) . ?
C1 H1 1.000 . ?
C1 Si1 1.920(6) . ?
C1 Si2 1.911(6) . ?
Si1 C2 1.878(7) . ?
Si1 C3 1.883(7) . ?
Si1 C4 1.863(8) . ?
C2 H2D 0.980 . ?
C2 H2E 0.980 . ?
C2 H2F 0.980 . ?
C3 H3A 0.980 . ?
C3 H3B 0.980 . ?
C3 H3C 0.980 . ?
C4 H4A 0.980 . ?
C4 H4B 0.980 . ?
C4 H4C 0.980 . ?
Si2 C5 1.905(6) . ?
Si2 C6 1.882(7) . ?
Si2 C7 1.868(7) . ?
C5 H5A 0.980 . ?
C5 H5B 0.980 . ?
C5 H5C 0.980 . ?
C6 H6A 0.980 . ?
C6 H6B 0.980 . ?
C6 H6C 0.980 . ?
C7 H7A 0.980 . ?
C7 H7B 0.980 . ?
C7 H7C 0.980 . ?
C8 C9 1.408(8) . ?
C8 C13 1.400(9) . ?
C9 H9 0.950 . ?
C9 C10 1.393(9) . ?
C10 H10 0.950 . ?
C10 C11 1.400(10) . ?
C11 H11 0.950 . ?
C11 C12 1.373(10) . ?
C12 H12 0.950 . ?
C12 C13 1.397(10) . ?
C13 H13 0.950 . ?
O1 C14 1.454(11) . ?
O1 C17 1.457(11) . ?
C14 H14A 0.990 . ?
C14 H14B 0.990 . ?
C14 C15 1.430(12) . ?
C15 H15A 0.990 . ?
C15 H15B 0.990 . ?
C15 C16 1.526(13) . ?
C16 H16A 0.990 . ?
C16 H16B 0.990 . ?
C16 C17 1.425(12) . ?
C17 H17A 0.990 . ?
C17 H17B 0.990 . ?
O1' C14' 1.438(15) . ?
O1' C17' 1.443(15) . ?
C14' H14C 0.990 . ?
C14' H14D 0.990 . ?
C14' C15' 1.397(16) . ?
C15' H15C 0.990 . ?
C15' H15D 0.990 . ?
C15' C16' 1.545(19) . ?
C16' H16C 0.990 . ?
C16' H16D 0.990 . ?
C16' C17' 1.411(16) . ?
C17' H17C 0.990 . ?
C17' H17D 0.990 . ?
O2 C18 1.434(13) . ?
O2 C21 1.434(12) . ?
C18 H18A 0.990 . ?
C18 H18B 0.990 . ?
C18 C19 1.379(13) . ?
C19 H19A 0.990 . ?
C19 H19B 0.990 . ?
C19 C20 1.557(16) . ?
C20 H20A 0.990 . ?
C20 H20B 0.990 . ?
C20 C21 1.432(14) . ?
C21 H21A 0.990 . ?
C21 H21B 0.990 . ?
O2' C18' 1.458(14) . ?
O2' C21' 1.457(14) . ?
C18' H18C 0.990 . ?
C18' H18D 0.990 . ?
C18' C19' 1.412(15) . ?
C19' H19C 0.990 . ?
C19' H19D 0.990 . ?
C19' C20' 1.550(18) . ?
C20' H20C 0.990 . ?
C20' H20D 0.990 . ?
C20' C21' 1.414(16) . ?
C21' H21C 0.990 . ?
C21' H21D 0.990 . ?

loop_
_geom_torsion_atom_site_label_1
_geom_torsion_atom_site_label_2
_geom_torsion_atom_site_label_3
_geom_torsion_atom_site_label_4
_geom_torsion
_geom_torsion_site_symmetry_1
_geom_torsion_site_symmetry_2
_geom_torsion_site_symmetry_3
_geom_torsion_site_symmetry_4
_geom_torsion_publ_flag
B1 P1 C1 Si1 41.1(5) . . . . ?
B1 P1 C1 Si2 176.2(4) . . . . ?
B2 P1 C1 Si1 -86.9(4) . . . . ?
B2 P1 C1 Si2 48.2(5) . . . . ?
C8 P1 C1 Si1 151.5(3) . . . . ?
C8 P1 C1 Si2 -73.4(4) . . . . ?
B1 P1 C8 C9 64.3(6) . . . . ?
B1 P1 C8 C13 -110.3(6) . . . . ?
B2 P1 C8 C9 -178.6(5) . . . . ?
B2 P1 C8 C13 6.8(6) . . . . ?
C1 P1 C8 C9 -55.9(5) . . . . ?
C1 P1 C8 C13 129.4(5) . . . . ?
P1 C8 C9 C10 -174.7(5) . . . . ?
C13 C8 C9 C10 0.1(9) . . . . ?
C8 C9 C10 C11 1.1(10) . . . . ?
C9 C10 C11 C12 -1.9(11) . . . . ?
C10 C11 C12 C13 1.6(11) . . . . ?
C11 C12 C13 C8 -0.4(11) . . . . ?
P1 C8 C13 C12 174.4(5) . . . . ?
C9 C8 C13 C12 -0.5(9) . . . . ?
Sr1 O1 C14 C15 143.2(10) . . . . ?
C17 O1 C14 C15 -29.4(15) . . . . ?
O1 C14 C15 C16 30.6(19) . . . . ?
C14 C15 C16 C17 -20(2) . . . . ?
C15 C16 C17 O1 2(2) . . . . ?
Sr1 O1 C17 C16 -155.7(13) . . . . ?
C14 O1 C17 C16 16.7(19) . . . . ?
Sr1 O1' C14' C15' 169(3) . . . . ?
C17' O1' C14' C15' 7(5) . . . . ?
O1' C14' C15' C16' -6(5) . . . . ?
C14' C15' C16' C17' 4(5) . . . . ?
C15' C16' C17' O1' 1(5) . . . . ?
Sr1 O1' C17' C16' -166(3) . . . . ?
C14' O1' C17' C16' -5(5) . . . . ?
Sr1 O2 C18 C19 -147.0(12) . . . . ?
C21 O2 C18 C19 31(2) . . . . ?
O2 C18 C19 C20 -33(2) . . . . ?
C18 C19 C20 C21 25(3) . . . . ?
C19 C20 C21 O2 -6(3) . . . . ?
Sr1 O2 C21 C20 164.0(16) . . . . ?
C18 O2 C21 C20 -14(2) . . . . ?
Sr1 O2' C18' C19' -155(2) . . . . ?
C21' O2' C18' C19' 29(4) . . . . ?
O2' C18' C19' C20' -12(4) . . . . ?
C18' C19' C20' C21' -10(4) . . . . ?
C19' C20' C21' O2' 28(4) . . . . ?
Sr1 O2' C21' C20' 149(2) . . . . ?
C18' O2' C21' C20' -35(4) . . . . ?
